data_5000365
loop_
_publ_author_name
'Guillem Arom\'i'
'Michael J. Knapp'
'Juan-Pablo Claude'
'John C. Huffman'
'David N. Hendrickson'
'George Christou'

_publ_section_title
;
High-Spin Molecules: Hexanuclear MnIII Clusters with [Mn6O4X4]6+ (X = Cl-,
Br-) Face-Capped Octahedral Cores and S= 12 Ground States
;
_journal_name_full 'Journal of the American Chemical Society'
_journal_page_first 5489
_journal_page_last 5499
_journal_paper_doi 10.1021/ja983446c
_journal_volume 121
_journal_year 1999
_chemical_formula_moiety ?
_chemical_formula_sum 'C105 H96 Cl10 Mn6 O16'
_chemical_formula_weight 2298.06
_space_group_IT_number 14
_symmetry_cell_setting monoclinic
_symmetry_space_group_name_Hall '-P 2ybc'
_symmetry_space_group_name_H-M 'P 1 21/c 1'
_cell_angle_alpha 90
_cell_angle_beta 100.363(8)
_cell_angle_gamma 90
_cell_formula_units_Z 4
_cell_length_a 17.172(2)
_cell_length_b 18.302(3)
_cell_length_c 34.534(5)
_cell_measurement_reflns_used 60
_cell_measurement_temperature ?
_cell_measurement_theta_max 12.47
_cell_measurement_theta_min 11.68
_cell_volume 10677(2)
_diffrn_ambient_temperature ?
_diffrn_detector_area_resol_mean ?
_diffrn_measured_fraction_theta_full 0
_diffrn_measured_fraction_theta_max 1
_diffrn_measurement_device_type 'refurbished Picker diffractometer'
_diffrn_measurement_method '\q/2\q scans'
_diffrn_radiation_type 'Mo K\a'
_diffrn_radiation_wavelength 0.71069
_diffrn_reflns_av_R_equivalents 0.074
_diffrn_reflns_limit_h_max 11
_diffrn_reflns_limit_h_min -18
_diffrn_reflns_limit_k_max 19
_diffrn_reflns_limit_k_min 0
_diffrn_reflns_limit_l_max 36
_diffrn_reflns_limit_l_min -37
_diffrn_reflns_number 18228
_diffrn_reflns_theta_full 0
_diffrn_reflns_theta_max 22.5285
_diffrn_reflns_theta_min 3.08361
_diffrn_standards_decay_% -0.9
_diffrn_standards_interval_count 400
_diffrn_standards_number 4
_exptl_absorpt_coefficient_mu 0.9995
_exptl_absorpt_correction_T_max ?
_exptl_absorpt_correction_T_min ?
_exptl_absorpt_correction_type none
_exptl_absorpt_process_details none
_exptl_crystal_colour ?
_exptl_crystal_density_diffrn 1.43
_exptl_crystal_density_meas ?
_exptl_crystal_density_method 'not measured'
_exptl_crystal_description ?
_exptl_crystal_F_000 4696
_exptl_crystal_size_max ?
_exptl_crystal_size_mid ?
_exptl_crystal_size_min ?
_refine_diff_density_max 1.54
_refine_diff_density_min -0.99
_refine_ls_abs_structure_details none
_refine_ls_abs_structure_Flack ?
_refine_ls_extinction_coef 0.000000054(15)
_refine_ls_extinction_expression
;
Larson, A. C. (1967).  Acta Cryst. 23, p. 664.  Eq. (3)
;
_refine_ls_extinction_method Zachariasen
_refine_ls_goodness_of_fit_ref 2.4015
_refine_ls_hydrogen_treatment ?
_refine_ls_matrix_type full
_refine_ls_number_parameters 1221
_refine_ls_number_reflns 9990
_refine_ls_R_factor_gt 0.058
_refine_ls_shift/su_max 0.4709
_refine_ls_structure_factor_coef F
_refine_ls_weighting_details w^-1^=\s^2^(F)+(.03F)^2^
_refine_ls_weighting_scheme calc
_refine_ls_wR_factor_ref 0.0573
_reflns_number_gt 10017
_reflns_number_total 13865
_reflns_threshold_expression F^2^>2.33\s(F^2^)
_cod_original_sg_symbol_H-M 'P 21/c'
_cod_database_code 5000365

loop_
_symmetry_equiv_pos_as_xyz
x,y,z
-x,1/2+y,1/2-z
x,1/2-y,1/2+z
-x,-y,-z

loop_
_atom_site_label
_atom_site_type_symbol
_atom_site_fract_x
_atom_site_fract_y
_atom_site_fract_z
_atom_site_U_iso_or_equiv
_atom_site_adp_type
_atom_site_occupancy
_atom_site_disorder_group
_atom_site_disorder_assembly
MN1 MN 0.26508(7) 0.77991(6) 0.33031(3) 0.0217(4) Uani 1 0 .
MN2 MN 0.29109(7) 0.80429(6) 0.42336(3) 0.0225(4) Uani 1 0 .
MN3 MN 0.39462(6) 0.68514(6) 0.38756(3) 0.0213(4) Uani 1 0 .
MN4 MN 0.23611(7) 0.60912(6) 0.34220(3) 0.0217(4) Uani 1 0 .
MN5 MN 0.26227(7) 0.63321(6) 0.43556(3) 0.0215(4) Uani 1 0 .
MN6 MN 0.13186(6) 0.72778(6) 0.37788(3) 0.0215(4) Uani 1 0 .
CL7 CL 0.13433(11) 0.70481(10) 0.30229(5) 0.0260(6) Uani 1 0 .
CL8 CL 0.39386(11) 0.83074(10) 0.37653(5) 0.0280(7) Uani 1 0 .
CL9 CL 0.34558(11) 0.54990(10) 0.39653(5) 0.0263(6) Uani 1 0 .
CL10 CL 0.17832(11) 0.74564(10) 0.45495(5) 0.0290(7) Uani 1 0 .
O11 O 0.3078(3) 0.6875(2) 0.34552(12) 0.0196(16) Uani 1 0 .
O12 O 0.2191(3) 0.7898(2) 0.37538(13) 0.0207(17) Uani 1 0 .
O13 O 0.1947(3) 0.6425(2) 0.38630(13) 0.0197(16) Uani 1 0 .
O14 O 0.3306(3) 0.7080(2) 0.42454(12) 0.0201(16) Uani 1 0 .
O15 O 0.1629(3) 0.5288(3) 0.33530(13) 0.0250(18) Uani 1 0 .
C16 C 0.1586(4) 0.4748(4) 0.3112(2) 0.025(3) Uani 1 0 .
C17 C 0.2119(5) 0.4617(4) 0.2865(2) 0.030(3) Uani 1 0 .
C18 C 0.2745(4) 0.5072(4) 0.2836(2) 0.025(3) Uani 1 0 .
O19 O 0.2833(3) 0.5708(3) 0.30001(13) 0.0266(18) Uani 1 0 .
C20 C 0.0915(4) 0.4246(4) 0.3121(2) 0.026(3) Uani 1 0 .
C21 C 0.0696(4) 0.4082(4) 0.3483(2) 0.031(3) Uani 1 0 .
C22 C 0.0076(5) 0.3601(4) 0.3496(2) 0.035(3) Uani 1 0 .
C23 C 0.9643(5) 0.3309(4) 0.3157(3) 0.039(3) Uani 1 0 .
C24 C 0.9847(5) 0.3483(4) 0.2801(3) 0.039(3) Uani 1 0 .
C25 C 0.0493(5) 0.3932(4) 0.2782(2) 0.035(3) Uani 1 0 .
C26 C -0.1051(5) 0.2822(5) 0.3179(3) 0.058(4) Uani 1 0 .
C27 C 0.3386(5) 0.4890(4) 0.2613(2) 0.027(3) Uani 1 0 .
C28 C 0.3353(5) 0.4263(5) 0.2378(2) 0.041(3) Uani 1 0 .
C29 C 0.3986(6) 0.4098(5) 0.2197(3) 0.050(4) Uani 1 0 .
C30 C 0.4662(6) 0.4533(5) 0.2242(3) 0.049(4) Uani 1 0 .
C31 C 0.4685(5) 0.5143(5) 0.2477(3) 0.043(3) Uani 1 0 .
C32 C 0.4064(5) 0.5320(4) 0.2657(2) 0.036(3) Uani 1 0 .
C33 C 0.5341(6) 0.4342(6) 0.2042(3) 0.067(4) Uani 1 0 .
O34 O 0.2277(3) 0.8758(3) 0.31283(14) 0.0282(19) Uani 1 0 .
C35 C 0.2305(4) 0.9080(4) 0.2803(2) 0.024(3) Uani 1 0 .
C36 C 0.2620(5) 0.8769(4) 0.2498(2) 0.030(3) Uani 1 0 .
C37 C 0.2978(4) 0.8081(4) 0.2517(2) 0.023(3) Uani 1 0 .
O38 O 0.3054(3) 0.7674(3) 0.28244(13) 0.0259(18) Uani 1 0 .
C39 C 0.1983(4) 0.9830(4) 0.2774(2) 0.028(3) Uani 1 0 .
C40 C 0.1656(5) 1.0156(4) 0.2413(2) 0.043(3) Uani 1 0 .
C41 C 0.1352(6) 1.0854(5) 0.2407(3) 0.047(4) Uani 1 0 .
C42 C 0.1362(5) 1.1255(4) 0.2748(2) 0.036(3) Uani 1 0 .
C43 C 0.1693(5) 1.0940(4) 0.3100(2) 0.035(3) Uani 1 0 .
C44 C 0.1990(5) 1.0243(4) 0.3117(2) 0.032(3) Uani 1 0 .
C45 C 0.1011(6) 1.2011(5) 0.2726(3) 0.055(4) Uani 1 0 .
C46 C 0.3294(4) 0.7749(4) 0.2192(2) 0.026(3) Uani 1 0 .
C47 C 0.3590(5) 0.8158(4) 0.1914(2) 0.034(3) Uani 1 0 .
C48 C 0.3888(5) 0.7816(5) 0.1616(2) 0.040(3) Uani 1 0 .
C49 C 0.3904(5) 0.7058(5) 0.1588(2) 0.041(3) Uani 1 0 .
C50 C 0.3596(5) 0.6653(4) 0.1863(2) 0.034(3) Uani 1 0 .
C51 C 0.3298(4) 0.6990(4) 0.2159(2) 0.030(3) Uani 1 0 .
C52 C 0.4264(6) 0.6674(5) 0.1268(3) 0.060(4) Uani 1 0 .
O53 O 0.3680(3) 0.8242(3) 0.46910(14) 0.0281(18) Uani 1 0 .
C54 C 0.3861(5) 0.8850(4) 0.4876(2) 0.026(3) Uani 1 0 .
C55 C 0.3396(5) 0.9466(4) 0.4808(2) 0.033(3) Uani 1 0 .
C56 C 0.2699(5) 0.9507(4) 0.4520(2) 0.028(3) Uani 1 0 .
O57 O 0.2482(3) 0.8999(3) 0.42698(14) 0.0291(19) Uani 1 0 .
C58 C 0.4598(4) 0.8824(4) 0.5176(2) 0.025(3) Uani 1 0 .
C59 C 0.4828(5) 0.9380(4) 0.5438(2) 0.034(3) Uani 1 0 .
C60 C 0.5524(5) 0.9317(5) 0.5719(2) 0.038(3) Uani 1 0 .
C61 C 0.5996(5) 0.8701(5) 0.5732(2) 0.033(3) Uani 1 0 .
C62 C 0.5768(5) 0.8161(4) 0.5462(2) 0.037(3) Uani 1 0 .
C63 C 0.5080(5) 0.8208(4) 0.5188(2) 0.032(3) Uani 1 0 .
C64 C 0.6739(5) 0.8626(5) 0.6040(2) 0.050(4) Uani 1 0 .
C65 C 0.2161(5) 1.0154(4) 0.4478(2) 0.027(3) Uani 1 0 .
C66 C 0.2255(5) 1.0727(4) 0.4743(2) 0.035(3) Uani 1 0 .
C67 C 0.1739(5) 1.1308(4) 0.4697(3) 0.041(3) Uani 1 0 .
C68 C 0.1134(5) 1.1345(4) 0.4387(3) 0.041(3) Uani 1 0 .
C69 C 0.1033(6) 1.0768(5) 0.4120(2) 0.050(4) Uani 1 0 .
C70 C 0.1542(5) 1.0180(5) 0.4167(2) 0.045(3) Uani 1 0 .
C71 C 0.0563(6) 1.1977(5) 0.4332(3) 0.060(4) Uani 1 0 .
O72 O 0.3293(3) 0.6203(3) 0.48553(13) 0.0254(18) Uani 1 0 .
C73 C 0.3228(4) 0.5750(4) 0.5133(2) 0.024(3) Uani 1 0 .
C74 C 0.2604(4) 0.5272(4) 0.5124(2) 0.026(3) Uani 1 0 .
C75 C 0.1967(4) 0.5227(4) 0.4812(2) 0.023(3) Uani 1 0 .
O76 O 0.1934(3) 0.5598(3) 0.44935(13) 0.0242(18) Uani 1 0 .
C77 C 0.3889(4) 0.5793(4) 0.54815(19) 0.021(3) Uani 1 0 .
C78 C 0.4072(5) 0.5220(4) 0.5750(2) 0.030(3) Uani 1 0 .
C79 C 0.4668(5) 0.5285(4) 0.6068(2) 0.030(3) Uani 1 0 .
C80 C 0.5098(5) 0.5922(4) 0.6137(2) 0.029(3) Uani 1 0 .
C81 C 0.4939(5) 0.6487(4) 0.5871(2) 0.033(3) Uani 1 0 .
C82 C 0.4336(4) 0.6425(4) 0.5542(2) 0.028(3) Uani 1 0 .
C83 C 0.5735(5) 0.6011(5) 0.6496(2) 0.044(3) Uani 1 0 .
C84 C 0.1285(4) 0.4754(4) 0.4821(2) 0.025(3) Uani 1 0 .
C85 C 0.1265(5) 0.4221(4) 0.5111(2) 0.034(3) Uani 1 0 .
C86 C 0.0620(5) 0.3776(4) 0.5100(2) 0.037(3) Uani 1 0 .
C87 C -0.0047(5) 0.3853(4) 0.4804(2) 0.034(3) Uani 1 0 .
C88 C 0.9962(5) 0.4389(4) 0.4525(2) 0.035(3) Uani 1 0 .
C89 C 0.0614(5) 0.4833(4) 0.4528(2) 0.032(3) Uani 1 0 .
C90 C -0.0763(5) 0.3379(5) 0.4791(3) 0.048(4) Uani 1 0 .
O91 O 0.0405(3) 0.6688(3) 0.38081(14) 0.0274(19) Uani 1 0 .
C92 C 0.9670(4) 0.6852(4) 0.3708(2) 0.023(3) Uani 1 0 .
C93 C -0.0604(4) 0.7539(4) 0.3573(2) 0.029(3) Uani 1 0 .
C94 C 0.9892(5) 0.8141(4) 0.3561(2) 0.028(3) Uani 1 0 .
O95 O 0.0647(3) 0.8117(3) 0.36745(14) 0.0267(19) Uani 1 0 .
C96 C 0.9105(4) 0.6240(4) 0.3726(2) 0.024(3) Uani 1 0 .
C97 C -0.1618(4) 0.6356(4) 0.3828(2) 0.026(3) Uani 1 0 .
C98 C 0.7872(4) 0.5766(4) 0.3842(2) 0.031(3) Uani 1 0 .
C99 C -0.1929(4) 0.5068(4) 0.3739(2) 0.029(3) Uani 1 0 .
C100 C 0.8792(4) 0.4971(4) 0.3631(2) 0.026(3) Uani 1 0 .
C101 C -0.0677(4) 0.5537(4) 0.3633(2) 0.026(3) Uani 1 0 .
C102 C -0.2470(5) 0.4436(5) 0.3756(2) 0.043(3) Uani 1 0 .
C103 C 0.9567(5) 0.8853(4) 0.3408(2) 0.031(3) Uani 1 0 .
C104 C -0.1218(5) 0.9035(4) 0.3378(3) 0.043(3) Uani 1 0 .
C105 C -0.1498(5) 0.9714(5) 0.3233(3) 0.057(4) Uani 1 0 .
C106 C -0.0993(6) 1.0217(5) 0.3103(3) 0.052(4) Uani 1 0 .
C107 C 0.9790(6) 0.0025(5) 0.3130(3) 0.045(4) Uani 1 0 .
C108 C 0.0077(5) 0.9353(4) 0.3283(2) 0.037(3) Uani 1 0 .
C109 C -0.1291(6) 1.0949(5) 0.2940(3) 0.071(4) Uani 1 0 .
O110 O 0.4648(3) 0.6749(3) 0.35082(13) 0.0257(18) Uani 1 0 .
C111 C 0.5399(4) 0.6878(4) 0.3566(2) 0.027(3) Uani 1 0 .
C112 C 0.5866(4) 0.6902(4) 0.3940(2) 0.029(3) Uani 1 0 .
C113 C 0.5576(4) 0.6789(4) 0.4285(2) 0.023(3) Uani 1 0 .
O114 O 0.4835(3) 0.6749(3) 0.42965(14) 0.0264(18) Uani 1 0 .
C115 C 0.5718(4) 0.6985(4) 0.3201(2) 0.029(3) Uani 1 0 .
C116 C 0.6526(5) 0.6982(6) 0.3191(3) 0.062(4) Uani 1 0 .
C117 C 0.6796(5) 0.7069(6) 0.2837(3) 0.068(5) Uani 1 0 .
C118 C 0.6277(5) 0.7176(5) 0.2489(3) 0.047(4) Uani 1 0 .
C119 C 0.5477(5) 0.7200(5) 0.2501(2) 0.038(3) Uani 1 0 .
C120 C 0.5203(5) 0.7102(4) 0.2843(2) 0.033(3) Uani 1 0 .
C121 C 0.6585(6) 0.7268(6) 0.2111(3) 0.066(4) Uani 1 0 .
C122 C 0.6122(4) 0.6680(4) 0.4667(2) 0.027(3) Uani 1 0 .
C123 C 0.6869(4) 0.6964(4) 0.4747(2) 0.032(3) Uani 1 0 .
C124 C 0.7330(4) 0.6843(4) 0.5117(2) 0.035(3) Uani 1 0 .
C125 C 0.7067(5) 0.6417(4) 0.5400(2) 0.032(3) Uani 1 0 .
C126 C 0.6321(5) 0.6129(4) 0.5308(2) 0.033(3) Uani 1 0 .
C127 C 0.5835(4) 0.6259(4) 0.4951(2) 0.028(3) Uani 1 0 .
C128 C 0.7587(5) 0.6292(5) 0.5790(3) 0.047(3) Uani 1 0 .
CL129 CL 0.59385(16) 0.87085(15) 0.44343(8) 0.0693(8) Uiso 1 0 .
C130 C 0.6017(7) 0.8806(6) 0.3937(3) 0.074(3) Uiso 1 0 .
CL131 CL 0.6662(10) 0.9661(6) 0.3939(4) 0.066(5) Uiso 0.261(13) 0 .
CL132 CL 0.6205(5) 0.9719(3) 0.38096(19) 0.048(3) Uiso 0.433(12) 0 .
CL133 CL 0.0254(3) 0.3298(3) 0.04561(14) 0.089(2) Uiso 0.694(9) 0 .
C134 C -0.0540(11) 0.3887(10) 0.0439(5) 0.159(7) Uiso 1 0 .
CL135 C -0.0431(7) 0.4569(6) 0.0093(3) 0.077(3) Uiso 1 0 .
CL136 C 0.8943(8) 0.4051(7) 0.9888(4) 0.102(4) Uiso 1 0 .
C137 C 0.7850(10) 0.8170(9) 0.4126(5) 0.120(5) Uiso 1 0 .
CL138 CL 0.7077(13) 0.8433(11) 0.3946(6) 0.187(12) Uiso 0.296(14) 0 .
CL139 C 0.7389(8) 0.2624(7) 0.9383(4) 0.105(4) Uiso 1 0 .
C140 C 0.8067(9) 0.1703(8) 0.4112(4) 0.122(5) Uiso 1 0 .
C141 C 0.8313(15) 0.9584(14) 0.4274(7) 0.118(13) Uiso 0.59(3) 0 .
C142 C 0.7991(13) 0.8784(13) 0.4174(6) 0.034(9) Uiso 0.36(3) 0 .
C143 C 0.748(2) 1.030(2) 0.4244(10) 0.18(2) Uiso 0.56(4) 0 .
H1 H 0.2069 0.4182 0.2713 0.0525 Uiso 1 0 .
H2 H 0.0976 0.4302 0.3716 0.0559 Uiso 1 0 .
H3 H 0.9962 0.3466 0.3745 0.061 Uiso 1 0 .
H4 H -0.0446 0.3292 0.2564 0.0639 Uiso 1 0 .
H5 H 0.0648 0.4018 0.2536 0.058 Uiso 1 0 .
H6 H 0.8509 0.3104 0.3223 0.0778 Uiso 1 0 .
H7 H -0.1224 0.2561 0.2942 0.0778 Uiso 1 0 .
H8 H -0.0939 0.248 0.3389 0.0778 Uiso 1 0 .
H9 H 0.2895 0.3963 0.2335 0.0628 Uiso 1 0 .
H10 H 0.3963 0.3681 0.2032 0.0714 Uiso 1 0 .
H11 H 0.5131 0.5456 0.2502 0.0655 Uiso 1 0 .
H12 H 0.4103 0.5742 0.282 0.0616 Uiso 1 0 .
H13 H 0.5627 0.3924 0.2151 0.0899 Uiso 1 0 .
H14 H 0.5167 0.4238 0.177 0.0899 Uiso 1 0 .
H15 H 0.5709 0.473 0.205 0.0899 Uiso 1 0 .
H16 H 0.2579 0.9039 0.226 0.0539 Uiso 1 0 .
H17 H 0.1652 0.9894 0.2176 0.0627 Uiso 1 0 .
H18 H 0.1136 1.107 0.2161 0.0684 Uiso 1 0 .
H19 H 0.1713 1.1214 0.3335 0.0599 Uiso 1 0 .
H20 H 0.219 1.0032 0.3366 0.0583 Uiso 1 0 .
H21 H 0.1325 1.2331 0.2907 0.0764 Uiso 1 0 .
H22 H 0.0977 1.2216 0.2471 0.0764 Uiso 1 0 .
H23 H 0.0491 1.2015 0.2786 0.0764 Uiso 1 0 .
H24 H 0.3574 0.8675 0.1926 0.0576 Uiso 1 0 .
H25 H 0.4093 0.8097 0.1426 0.0616 Uiso 1 0 .
H26 H 0.36 0.6136 0.1848 0.0536 Uiso 1 0 .
H27 H 0.3092 0.6708 0.2348 0.0551 Uiso 1 0 .
H28 H 0.397 0.6252 0.1173 0.0815 Uiso 1 0 .
H29 H 0.4286 0.6994 0.1054 0.0815 Uiso 1 0 .
H30 H 0.4787 0.6519 0.1374 0.0815 Uiso 1 0 .
H31 H 0.3531 0.9886 0.4968 0.0536 Uiso 1 0 .
H32 H 0.4518 0.981 0.5431 0.0589 Uiso 1 0 .
H33 H 0.5679 0.97 0.5902 0.0619 Uiso 1 0 .
H34 H 0.6099 0.7747 0.5459 0.0608 Uiso 1 0 .
H35 H 0.4942 0.7814 0.501 0.0585 Uiso 1 0 .
H36 H 0.6674 0.8275 0.6234 0.0728 Uiso 1 0 .
H37 H 0.717 0.8476 0.5921 0.0728 Uiso 1 0 .
H38 H 0.6878 0.908 0.6167 0.0728 Uiso 1 0 .
H39 H 0.2689 1.0712 0.4957 0.0606 Uiso 1 0 .
H40 H 0.1822 1.1684 0.4889 0.0671 Uiso 1 0 .
H41 H 0.0619 1.0781 0.3897 0.0717 Uiso 1 0 .
H42 H 0.1479 0.9794 0.3981 0.0647 Uiso 1 0 .
H43 H 0.0612 1.227 0.4562 0.0796 Uiso 1 0 .
H44 H 0.0642 1.2289 0.4123 0.0796 Uiso 1 0 .
H45 H 0.0027 1.182 0.4278 0.0796 Uiso 1 0 .
H46 H 0.2605 0.4961 0.5344 0.0499 Uiso 1 0 .
H47 H 0.3774 0.478 0.5711 0.0545 Uiso 1 0 .
H48 H 0.4798 0.4885 0.6243 0.0546 Uiso 1 0 .
H49 H 0.5232 0.6929 0.5907 0.0571 Uiso 1 0 .
H50 H 0.4226 0.681 0.5356 0.0543 Uiso 1 0 .
H51 H 0.5951 0.5552 0.6589 0.0666 Uiso 1 0 .
H52 H 0.6161 0.6309 0.6449 0.0666 Uiso 1 0 .
H53 H 0.5531 0.6226 0.6708 0.0666 Uiso 1 0 .
H54 H 0.1713 0.4161 0.5314 0.0596 Uiso 1 0 .
H55 H 0.0642 0.341 0.5296 0.0603 Uiso 1 0 .
H56 H -0.0483 0.4452 0.4321 0.0597 Uiso 1 0 .
H57 H 0.0614 0.5198 0.4333 0.0568 Uiso 1 0 .
H58 H -0.1231 0.366 0.4784 0.0711 Uiso 1 0 .
H59 H -0.0849 0.3071 0.4566 0.0711 Uiso 1 0 .
H60 H 0.9281 0.3068 0.5015 0.0711 Uiso 1 0 .
H61 H 0.8842 0.76 0.3492 0.056 Uiso 1 0 .
H62 H 0.8217 0.6838 0.3874 0.0532 Uiso 1 0 .
H63 H -0.2626 0.5856 0.3915 0.0573 Uiso 1 0 .
H64 H 0.8946 0.4497 0.3563 0.0507 Uiso 1 0 .
H65 H 0.9827 0.5453 0.3564 0.0533 Uiso 1 0 .
H66 H 0.7007 0.4539 0.3625 0.0648 Uiso 1 0 .
H67 H -0.2299 0.4014 0.3634 0.0648 Uiso 1 0 .
H68 H -0.2501 0.4302 0.4019 0.0648 Uiso 1 0 .
H69 H 0.8431 0.8701 0.3468 0.0683 Uiso 1 0 .
H70 H -0.2036 0.9847 0.3221 0.0799 Uiso 1 0 .
H71 H 0.0154 1.0357 0.3049 0.0625 Uiso 1 0 .
H72 H 0.0618 0.9234 0.3292 0.059 Uiso 1 0 .
H73 H 0.8768 0.1312 0.314 0.0845 Uiso 1 0 .
H74 H -0.1001 1.111 0.2747 0.0845 Uiso 1 0 .
H75 H 0.8167 0.0927 0.2821 0.0845 Uiso 1 0 .
H76 H 0.6416 0.6994 0.3963 0.0506 Uiso 1 0 .
H77 H 0.6884 0.6927 0.3433 0.0856 Uiso 1 0 .
H78 H 0.7351 0.7059 0.2843 0.09 Uiso 1 0 .
H79 H 0.5109 0.7282 0.2265 0.0629 Uiso 1 0 .
H80 H 0.4651 0.7121 0.2845 0.0591 Uiso 1 0 .
H81 H 0.6873 0.6854 0.2049 0.0831 Uiso 1 0 .
H82 H 0.6172 0.7348 0.1892 0.0831 Uiso 1 0 .
H83 H 0.6936 0.7671 0.2119 0.0831 Uiso 1 0 .
H84 H 0.7073 0.724 0.4555 0.0564 Uiso 1 0 .
H85 H 0.7845 0.7048 0.5178 0.061 Uiso 1 0 .
H86 H 0.6138 0.5827 0.5497 0.0575 Uiso 1 0 .
H87 H 0.5313 0.6066 0.4897 0.0564 Uiso 1 0 .
H88 H 0.7294 0.6301 0.5999 0.0675 Uiso 1 0 .
H89 H 0.7847 0.5833 0.5796 0.0675 Uiso 1 0 .
H90 H 0.7984 0.6657 0.5841 0.0675 Uiso 1 0 .

loop_
_atom_site_aniso_label
_atom_site_aniso_U_11
_atom_site_aniso_U_22
_atom_site_aniso_U_33
_atom_site_aniso_U_12
_atom_site_aniso_U_13
_atom_site_aniso_U_23
MN1 0.028(2) 0.022(2) 0.017(5) 0.0040(5) 0.0082(5) 0.0031(5)
MN2 0.027(2) 0.022(2) 0.019(6) 0.0015(5) 0.0038(5) -0.0014(5)
MN3 0.0212(17) 0.025(2) 0.018(6) 0.0022(5) 0.0052(5) 0.0015(5)
MN4 0.025(2) 0.022(2) 0.019(6) 0.0013(5) 0.0057(5) -0.0014(5)
MN5 0.025(2) 0.023(2) 0.016(5) -0.0003(5) 0.0037(5) 0.0037(5)
MN6 0.0214(17) 0.024(2) 0.020(6) 0.0026(5) 0.0049(5) 0.0021(5)
CL7 0.029(2) 0.029(3) 0.019(6) 0.0035(9) 0.0014(9) 0.0003(8)
CL8 0.030(3) 0.028(3) 0.027(8) -0.0030(9) 0.0069(9) 0.0032(9)
CL9 0.028(2) 0.023(2) 0.028(9) 0.0037(9) 0.0039(9) 0.0017(9)
CL10 0.033(3) 0.033(3) 0.023(7) 0.0010(9) 0.0112(9) -0.0008(9)
O11 0.027(4) 0.020(3) 0.012(5) 0.003(2) 0.005(2) 0.001(2)
O12 0.024(3) 0.020(3) 0.019(7) 0.004(2) 0.008(2) 0.002(2)
O13 0.022(3) 0.021(3) 0.017(6) -0.000(2) 0.004(2) -0.002(2)
O14 0.027(4) 0.022(3) 0.012(5) 0.002(2) 0.005(2) -0.000(2)
O15 0.031(4) 0.021(3) 0.024(8) 0.001(2) 0.004(3) -0.003(2)
C16 0.033(5) 0.021(5) 0.017(7) 0.005(4) -0.005(4) -0.002(4)
C17 0.038(6) 0.029(5) 0.022(8) -0.000(4) 0.003(4) -0.007(4)
C18 0.035(6) 0.023(5) 0.013(6) 0.009(4) -0.003(4) -0.001(3)
O19 0.033(4) 0.030(4) 0.019(7) 0.003(3) 0.010(2) -0.002(2)
C20 0.030(5) 0.019(5) 0.026(9) 0.005(4) -0.004(4) -0.005(4)
C21 0.027(5) 0.029(5) 0.033(12) 0.009(4) -0.001(4) -0.002(4)
C22 0.032(6) 0.027(5) 0.046(16) 0.003(4) 0.007(4) 0.006(4)
C23 0.034(6) 0.018(5) 0.06(2) 0.006(4) 0.004(5) -0.001(4)
C24 0.038(6) 0.025(5) 0.048(16) 0.006(4) -0.009(5) -0.013(4)
C25 0.039(6) 0.027(5) 0.038(13) 0.003(4) 0.004(4) -0.009(4)
C26 0.041(7) 0.038(7) 0.09(3) -0.011(5) -0.006(5) -0.004(5)
C27 0.037(6) 0.024(5) 0.020(8) 0.012(4) 0.001(4) -0.001(4)
C28 0.048(7) 0.040(7) 0.034(12) 0.010(5) 0.006(5) -0.004(4)
C29 0.062(8) 0.047(7) 0.044(15) 0.018(5) 0.017(5) -0.012(5)
C30 0.056(8) 0.051(8) 0.044(15) 0.016(5) 0.021(5) -0.002(5)
C31 0.045(7) 0.043(7) 0.044(15) 0.008(5) 0.020(5) 0.005(5)
C32 0.045(7) 0.032(6) 0.033(11) 0.007(4) 0.010(4) 0.001(4)
C33 0.057(8) 0.084(11) 0.07(2) 0.024(6) 0.023(6) -0.016(6)
O34 0.039(5) 0.025(4) 0.022(7) 0.007(3) 0.009(3) 0.003(2)
C35 0.029(5) 0.024(5) 0.019(7) -0.002(4) 0.001(4) -0.000(4)
C36 0.041(6) 0.027(5) 0.021(8) -0.002(4) 0.005(4) 0.004(4)
C37 0.026(5) 0.026(5) 0.018(7) -0.005(4) 0.001(4) 0.003(4)
O38 0.034(4) 0.026(4) 0.020(7) 0.005(3) 0.011(2) 0.002(2)
C39 0.028(5) 0.022(5) 0.036(12) 0.000(4) 0.010(4) 0.007(4)
C40 0.073(9) 0.033(6) 0.023(9) 0.012(5) 0.006(5) 0.002(4)
C41 0.064(8) 0.035(6) 0.039(13) 0.018(5) 0.001(5) 0.015(4)
C42 0.044(6) 0.023(5) 0.045(15) 0.003(4) 0.014(5) 0.001(4)
C43 0.046(7) 0.031(6) 0.028(10) 0.003(4) 0.006(4) -0.005(4)
C44 0.034(6) 0.038(6) 0.024(9) 0.002(4) 0.003(4) -0.001(4)
C45 0.068(9) 0.041(7) 0.056(19) 0.015(5) 0.009(5) 0.000(5)
C46 0.027(5) 0.027(5) 0.021(8) 0.006(4) -0.001(4) 0.001(4)
C47 0.040(6) 0.038(6) 0.024(9) 0.003(4) 0.009(4) 0.003(4)
C48 0.055(7) 0.043(7) 0.028(10) 0.005(5) 0.018(4) 0.010(4)
C49 0.045(7) 0.044(7) 0.037(13) 0.005(5) 0.015(5) -0.004(4)
C50 0.040(6) 0.030(5) 0.036(12) -0.000(4) 0.015(4) -0.006(4)
C51 0.034(5) 0.034(6) 0.024(9) -0.004(4) 0.010(4) 0.003(4)
C52 0.079(10) 0.061(9) 0.049(17) 0.007(6) 0.035(6) -0.004(5)
O53 0.033(4) 0.022(4) 0.027(9) 0.002(3) 0.000(3) -0.003(2)
C54 0.039(6) 0.025(5) 0.016(6) -0.002(4) 0.011(4) -0.002(4)
C55 0.049(7) 0.021(5) 0.025(9) 0.000(4) -0.001(4) -0.007(4)
C56 0.038(6) 0.021(5) 0.026(9) -0.002(4) 0.012(4) 0.002(4)
O57 0.032(4) 0.028(4) 0.026(9) 0.004(3) 0.001(3) -0.005(3)
C58 0.030(5) 0.028(5) 0.015(6) -0.005(4) 0.002(4) -0.002(4)
C59 0.038(6) 0.034(6) 0.031(11) -0.002(4) 0.006(4) 0.003(4)
C60 0.052(7) 0.043(7) 0.019(8) -0.013(5) 0.005(4) -0.008(4)
C61 0.036(6) 0.043(7) 0.021(8) -0.006(5) 0.004(4) 0.005(4)
C62 0.037(6) 0.029(6) 0.045(15) 0.005(4) 0.006(5) 0.005(4)
C63 0.035(6) 0.031(6) 0.029(10) -0.002(4) 0.000(4) -0.004(4)
C64 0.052(7) 0.055(8) 0.038(13) -0.006(5) -0.001(5) 0.009(5)
C65 0.040(6) 0.022(5) 0.022(8) 0.007(4) 0.010(4) 0.003(4)
C66 0.037(6) 0.031(6) 0.038(13) -0.001(4) 0.009(4) -0.006(4)
C67 0.045(7) 0.027(6) 0.051(17) 0.003(5) 0.006(5) -0.010(4)
C68 0.055(7) 0.029(6) 0.042(14) 0.015(5) 0.015(5) 0.001(4)
C69 0.059(8) 0.047(7) 0.038(13) 0.021(5) -0.006(5) -0.002(5)
C70 0.061(8) 0.040(7) 0.029(10) 0.016(5) -0.002(5) -0.012(4)
C71 0.077(9) 0.047(7) 0.053(18) 0.018(6) 0.004(6) -0.005(5)
O72 0.031(4) 0.022(4) 0.020(7) -0.002(2) -0.000(2) 0.002(2)
C73 0.033(5) 0.020(5) 0.020(8) 0.012(4) 0.011(4) 0.001(4)
C74 0.030(5) 0.024(5) 0.024(9) 0.002(4) 0.004(4) 0.008(4)
C75 0.035(6) 0.013(4) 0.023(8) 0.006(4) 0.009(4) -0.001(3)
O76 0.030(4) 0.027(4) 0.014(5) -0.003(3) -0.001(2) 0.005(2)
C77 0.024(5) 0.031(5) 0.009(5) 0.004(4) 0.006(3) -0.002(3)
C78 0.032(5) 0.031(6) 0.027(10) 0.007(4) 0.009(4) 0.004(4)
C79 0.031(5) 0.032(6) 0.025(9) 0.013(4) 0.004(4) 0.009(4)
C80 0.031(5) 0.041(6) 0.016(7) 0.014(4) 0.004(4) -0.003(4)
C81 0.033(6) 0.036(6) 0.029(10) 0.001(4) 0.004(4) -0.010(4)
C82 0.033(5) 0.028(5) 0.025(9) 0.002(4) 0.012(4) -0.001(4)
C83 0.045(7) 0.049(7) 0.034(12) 0.012(5) 0.000(5) -0.004(4)
C84 0.029(5) 0.021(5) 0.027(9) 0.005(4) 0.007(4) 0.004(4)
C85 0.036(6) 0.034(6) 0.033(11) 0.005(4) 0.008(4) 0.008(4)
C86 0.045(7) 0.034(6) 0.034(12) -0.004(4) 0.014(5) 0.012(4)
C87 0.033(6) 0.027(5) 0.044(15) -0.002(4) 0.014(4) -0.006(4)
C88 0.028(5) 0.043(7) 0.034(12) -0.005(4) 0.005(4) 0.010(4)
C89 0.038(6) 0.032(6) 0.025(9) -0.002(4) 0.008(4) 0.010(4)
C90 0.035(6) 0.048(7) 0.06(2) -0.008(5) 0.019(5) 0.012(5)
O91 0.028(4) 0.029(4) 0.026(9) 0.004(3) 0.009(3) 0.007(2)
C92 0.023(5) 0.029(5) 0.016(7) 0.010(4) 0.002(4) -0.003(4)
C93 0.019(5) 0.035(6) 0.031(11) 0.006(4) -0.003(4) 0.004(4)
C94 0.031(6) 0.027(5) 0.027(10) 0.004(4) 0.009(4) 0.000(4)
O95 0.026(4) 0.023(4) 0.033(11) 0.006(3) 0.010(3) 0.003(2)
C96 0.023(5) 0.031(6) 0.016(6) -0.001(4) 0.002(4) 0.002(3)
C97 0.019(5) 0.026(5) 0.032(11) 0.003(4) 0.000(4) 0.000(4)
C98 0.021(5) 0.040(6) 0.031(11) 0.006(4) 0.006(4) -0.002(4)
C99 0.024(5) 0.032(6) 0.031(11) -0.003(4) 0.002(4) 0.002(4)
C100 0.026(5) 0.027(5) 0.027(9) 0.006(4) 0.004(4) 0.001(4)
C101 0.024(5) 0.032(6) 0.022(8) 0.006(4) 0.004(4) 0.005(4)
C102 0.040(6) 0.044(7) 0.047(16) -0.009(5) 0.014(5) -0.011(4)
C103 0.034(6) 0.031(6) 0.025(9) 0.002(4) -0.001(4) -0.005(4)
C104 0.033(6) 0.028(6) 0.07(2) -0.003(4) 0.004(5) 0.004(5)
C105 0.031(6) 0.041(7) 0.09(3) 0.011(5) -0.013(5) 0.002(6)
C106 0.064(9) 0.032(6) 0.048(16) 0.000(5) -0.020(6) -0.006(5)
C107 0.055(8) 0.032(6) 0.044(15) -0.003(5) -0.002(5) 0.008(4)
C108 0.045(6) 0.031(6) 0.033(11) -0.002(4) 0.004(4) -0.003(4)
C109 0.083(10) 0.031(6) 0.08(2) 0.009(6) -0.046(7) 0.005(5)
O110 0.027(4) 0.032(4) 0.019(7) 0.002(3) 0.008(2) 0.002(2)
C111 0.024(5) 0.031(5) 0.026(10) 0.008(4) 0.005(4) 0.002(4)
C112 0.028(5) 0.026(5) 0.034(12) 0.003(4) 0.008(4) 0.003(4)
C113 0.029(5) 0.016(4) 0.025(9) 0.001(4) 0.009(4) 0.001(3)
O114 0.022(3) 0.035(5) 0.022(8) 0.004(3) 0.005(2) 0.003(2)
C115 0.028(5) 0.032(6) 0.031(11) 0.008(4) 0.015(4) 0.004(4)
C116 0.031(6) 0.104(13) 0.052(18) 0.022(6) 0.012(5) 0.027(6)
C117 0.034(6) 0.126(15) 0.050(17) 0.025(6) 0.026(5) 0.034(6)
C118 0.053(7) 0.058(8) 0.035(12) 0.019(5) 0.022(5) 0.013(5)
C119 0.034(6) 0.051(7) 0.032(11) 0.005(4) 0.011(4) 0.004(4)
C120 0.031(5) 0.036(6) 0.033(12) 0.001(4) 0.009(4) -0.005(4)
C121 0.067(9) 0.094(12) 0.047(16) 0.013(6) 0.038(6) 0.014(6)
C122 0.026(5) 0.023(5) 0.030(11) 0.008(4) 0.005(4) -0.001(4)
C123 0.024(5) 0.035(6) 0.036(12) -0.001(4) 0.002(4) 0.002(4)
C124 0.021(5) 0.033(6) 0.048(16) -0.002(4) -0.005(4) -0.003(4)
C125 0.028(5) 0.027(5) 0.038(13) 0.010(4) -0.001(4) -0.003(4)
C126 0.042(6) 0.031(6) 0.025(9) 0.014(4) 0.007(4) -0.002(4)
C127 0.027(5) 0.026(5) 0.030(11) 0.004(4) 0.001(4) -0.002(4)
C128 0.043(6) 0.048(7) 0.043(14) 0.011(5) -0.016(5) -0.002(4)

loop_
_atom_type_symbol
_atom_type_description
_atom_type_scat_dispersion_real
_atom_type_scat_dispersion_imag
_atom_type_scat_source
MN Mn 0.295 0.729 'International Tables Vol. IV (1974) Table 2.2B'
CL Cl 0.132 0.159 'International Tables Vol. IV (1974) Table 2.2B'
O O 0.008 0.006 'International Tables Vol. IV (1974) Table 2.2B'
C C 0.002 0.002 'International Tables Vol. IV (1974) Table 2.2B'
H H 0 0 'International Tables Vol. IV (1974) Table 2.2B'

loop_
_geom_bond_atom_site_label_1
_geom_bond_atom_site_label_2
_geom_bond_distance
_geom_bond_site_symmetry_1
_geom_bond_site_symmetry_2
_geom_bond_publ_flag
MN1 O11 1.880(4) . . no
MN1 O12 1.876(4) . . no
MN1 O34 1.927(5) . . no
MN1 O38 1.918(5) . . no
MN2 O12 1.899(5) . . no
MN2 O14 1.886(4) . . no
MN2 O53 1.903(5) . . no
MN2 O57 1.910(5) . . no
MN3 O11 1.885(4) . . no
MN3 O14 1.877(4) . . no
MN3 O110 1.910(5) . . no
MN3 O114 1.918(5) . . no
MN4 O11 1.881(5) . . no
MN4 O13 1.895(4) . . no
MN4 O15 1.921(5) . . no
MN4 O19 1.922(5) . . no
MN5 O13 1.887(4) . . no
MN5 O14 1.885(5) . . no
MN5 O72 1.909(5) . . no
MN5 O76 1.905(5) . . no
MN6 O12 1.894(5) . . no
MN6 O13 1.890(5) . . no
MN6 O91 1.922(5) . . no
MN6 O95 1.915(5) . . no
CL129 C130 1.756(11) . . no
CL131 CL132 0.836(13) . . no
CL131 CL138 2.36(2) . . no
CL131 C130 1.916(16) . . no
CL131 C143 1.98(4) . . no
CL132 C130 1.772(12) . . no
CL133 C134 1.730(18) . . no
CL138 C130 1.94(2) . . no
CL138 C137 1.44(2) . . no
CL138 C142 1.75(3) . . no
O15 C16 1.287(8) . . no
O19 C18 1.293(8) . . no
O34 C35 1.276(8) . . no
O38 C37 1.284(8) . . no
O53 C54 1.292(8) . . no
O57 C56 1.280(8) . . no
O72 C73 1.288(8) . . no
O76 C75 1.286(8) . . no
O91 C92 1.283(8) . 1_455 no
O95 C94 1.287(8) . 1_455 no
O110 C111 1.291(8) . . no
O114 C113 1.281(8) . . no
C16 C17 1.378(10) . . no
C16 C20 1.478(10) . . no
C17 C18 1.377(10) . . no
C17 H1 0.949(7) . . no
C18 C27 1.489(10) . . no
C20 C21 1.401(10) . . no
C20 C25 1.387(10) . . no
C21 C22 1.388(10) . . no
C21 H2 0.949(8) . . no
C22 C23 1.377(11) . 1_455 no
C22 H3 0.948(8) . 1_455 no
C23 C24 1.375(11) . . no
C23 C26 1.502(11) . 1_655 no
C24 C25 1.390(11) . 1_655 no
C24 H4 0.950(8) . 1_655 no
C25 H5 0.950(8) . . no
C26 H6 0.951(9) . 1_455 no
C26 H7 0.950(10) . . no
C26 H8 0.949(10) . . no
C27 C28 1.402(10) . . no
C27 C32 1.390(10) . . no
C28 C29 1.381(11) . . no
C28 H9 0.949(9) . . no
C29 C30 1.394(12) . . no
C29 H10 0.949(9) . . no
C30 C31 1.376(12) . . no
C30 C33 1.500(12) . . no
C31 C32 1.367(11) . . no
C31 H11 0.949(9) . . no
C32 H12 0.949(8) . . no
C33 H13 0.949(10) . . no
C33 H14 0.951(10) . . no
C33 H15 0.948(11) . . no
C35 C36 1.392(10) . . no
C35 C39 1.476(10) . . no
C36 C37 1.396(10) . . no
C36 H16 0.949(7) . . no
C37 C46 1.465(10) . . no
C39 C40 1.406(10) . . no
C39 C44 1.402(10) . . no
C40 C41 1.378(11) . . no
C40 H17 0.949(8) . . no
C41 C42 1.385(11) . . no
C41 H18 0.949(8) . . no
C42 C43 1.373(11) . . no
C42 C45 1.506(11) . . no
C43 C44 1.371(10) . . no
C43 H19 0.949(8) . . no
C44 H20 0.949(7) . . no
C45 H21 0.949(9) . . no
C45 H22 0.949(9) . . no
C45 H23 0.950(10) . . no
C46 C47 1.383(10) . . no
C46 C51 1.394(10) . . no
C47 C48 1.379(10) . . no
C47 H24 0.949(8) . . no
C48 C49 1.390(11) . . no
C48 H25 0.949(8) . . no
C49 C50 1.382(11) . . no
C49 C52 1.531(11) . . no
C50 C51 1.370(10) . . no
C50 H26 0.949(8) . . no
C51 H27 0.949(7) . . no
C52 H28 0.949(10) . . no
C52 H29 0.950(9) . . no
C52 H30 0.950(10) . . no
C54 C55 1.377(10) . . no
C54 C58 1.487(10) . . no
C55 C56 1.413(10) . . no
C55 H31 0.949(7) . . no
C56 C65 1.492(10) . . no
C58 C59 1.372(10) . . no
C58 C63 1.395(10) . . no
C59 C60 1.402(11) . . no
C59 H32 0.949(8) . . no
C60 C61 1.385(11) . . no
C60 H33 0.949(8) . . no
C61 C62 1.367(11) . . no
C61 C64 1.513(11) . . no
C62 C63 1.376(10) . . no
C62 H34 0.949(8) . . no
C63 H35 0.949(7) . . no
C64 H36 0.949(8) . . no
C64 H37 0.950(9) . . no
C64 H38 0.950(9) . . no
C65 C66 1.384(10) . . no
C65 C70 1.368(11) . . no
C66 C67 1.375(11) . . no
C66 H39 0.949(8) . . no
C67 C68 1.351(11) . . no
C67 H40 0.949(8) . . no
C68 C69 1.393(11) . . no
C68 C71 1.507(11) . . no
C69 C70 1.376(11) . . no
C69 H41 0.950(8) . . no
C70 H42 0.949(8) . . no
C71 H43 0.951(9) . . no
C71 H44 0.948(10) . . no
C71 H45 0.950(10) . . no
C73 C74 1.380(10) . . no
C73 C77 1.501(10) . . no
C74 C75 1.392(10) . . no
C74 H46 0.949(7) . . no
C75 C84 1.460(10) . . no
C77 C78 1.399(10) . . no
C77 C82 1.382(10) . . no
C78 C79 1.365(10) . . no
C78 H47 0.950(8) . . no
C79 C80 1.376(10) . . no
C79 H48 0.950(7) . . no
C80 C81 1.378(10) . . no
C80 C83 1.507(10) . . no
C81 C82 1.397(10) . . no
C81 H49 0.949(8) . . no
C82 H50 0.949(7) . . no
C83 H51 0.950(8) . . no
C83 H52 0.949(9) . . no
C83 H53 0.950(8) . . no
C84 C85 1.403(10) . . no
C84 C89 1.398(10) . . no
C85 C86 1.370(11) . . no
C85 H54 0.949(8) . . no
C86 C87 1.399(11) . . no
C86 H55 0.949(8) . . no
C87 C88 1.374(10) . 1_455 no
C87 C90 1.501(11) . . no
C88 C89 1.382(10) . 1_655 no
C88 H56 0.949(8) . 1_655 no
C89 H57 0.949(7) . . no
C90 H58 0.949(9) . . no
C90 H59 0.950(9) . . no
C90 H60 0.950(9) . 1_455 no
C92 C93 1.392(10) . 1_655 no
C92 C96 1.490(10) . . no
C93 C94 1.399(10) . 1_455 no
C93 H61 0.949(7) . 1_455 no
C94 C103 1.476(10) . . no
C96 C97 1.367(10) . 1_655 no
C96 C101 1.395(10) . 1_655 no
C97 C98 1.395(10) . 1_455 no
C97 H62 0.949(7) . 1_455 no
C98 C99 1.385(10) . 1_655 no
C98 H63 0.950(7) . 1_655 no
C99 C100 1.366(10) . 1_455 no
C99 C102 1.493(10) . . no
C100 C101 1.378(10) . 1_655 no
C100 H64 0.949(7) . . no
C101 H65 0.950(7) . 1_455 no
C102 H66 0.950(8) . 1_455 no
C102 H67 0.950(8) . . no
C102 H68 0.950(8) . . no
C103 C104 1.374(11) . 1_655 no
C103 C108 1.390(10) . 1_655 no
C104 C105 1.393(11) . . no
C104 H69 0.949(8) . 1_455 no
C105 C106 1.393(12) . . no
C105 H70 0.949(9) . . no
C106 C107 1.377(12) . 1_465 no
C106 C109 1.506(12) . . no
C107 C108 1.393(11) . 1_645 no
C107 H71 0.949(9) . 1_645 no
C108 H72 0.949(8) . . no
C109 H73 0.950(10) . 1_465 no
C109 H74 0.950(12) . . no
C109 H75 0.949(10) . 1_465 no
C111 C112 1.392(10) . . no
C111 C115 1.478(10) . . no
C112 C113 1.387(10) . . no
C112 H76 0.949(7) . . no
C113 C122 1.487(10) . . no
C115 C116 1.393(11) . . no
C115 C120 1.399(10) . . no
C116 C117 1.394(12) . . no
C116 H77 0.949(9) . . no
C117 C118 1.373(12) . . no
C117 H78 0.950(9) . . no
C118 C119 1.383(11) . . no
C118 C121 1.505(11) . . no
C119 C120 1.361(10) . . no
C119 H79 0.949(8) . . no
C120 H80 0.949(8) . . no
C121 H81 0.949(10) . . no
C121 H82 0.949(10) . . no
C121 H83 0.950(11) . . no
C122 C123 1.365(10) . . no
C122 C127 1.404(10) . . no
C123 C124 1.397(10) . . no
C123 H84 0.949(8) . . no
C124 C125 1.388(11) . . no
C124 H85 0.949(7) . . no
C125 C126 1.370(11) . . no
C125 C128 1.492(11) . . no
C126 C127 1.382(10) . . no
C126 H86 0.949(8) . . no
C127 H87 0.949(7) . . no
C128 H88 0.949(9) . . no
C128 H89 0.950(8) . . no
C128 H90 0.949(9) . . no
C134 CL135 1.762(19) . . no
C134 CL136 1.97(2) . 1_454 no
CL135 CL136 1.512(15) . 1_454 no
C137 C142 1.16(2) . . no
C141 C142 1.58(3) . . no
C141 C143 1.93(4) . . no
